data_7720586
loop_
_publ_author_name
'Pariyacheri Padikkal, Hrudya'
'Jeannin, Olivier'
'Rouzi&#xe8;res, Mathieu'
'Cl&#xe9;rac, Rodolphe'
'Jeon, Ie-Rang'
'Fourmigu&#xe9;, Marc'

_publ_section_title
;
 Chalcogen bond activation in cation radical salts of naphthalene
 <i>peri</i>-diselenides with <i>S</i> = 5/2 magnetic anions.
;
_journal_issue 14
_journal_name_full 'Dalton transactions (Cambridge, England : 2003)'
_journal_page_first 5511
_journal_page_last 5518
_journal_paper_doi 10.1039/d6dt00277c
_journal_volume 55
_journal_year 2026
_chemical_formula_moiety 'C12 H10 Cl4 Ga O2 Se2'
_chemical_formula_sum 'C12 H10 Cl4 Ga O2 Se2'
_chemical_formula_weight 555.64
_chemical_name_systematic '(2,7-dimethoxynaphtalene peri-diselenide) tetrachlorogallate'
_space_group_IT_number 2
_space_group_name_Hall '-P 1'
_space_group_name_H-M_alt 'P -1'
_symmetry_cell_setting triclinic
_symmetry_Int_Tables_number 2
_symmetry_space_group_name_Hall '-P 1'
_symmetry_space_group_name_H-M 'P -1'
_atom_sites_solution_hydrogens geom
_audit_conform_dict_location ftp://ftp.iucr.org/pub/cif_core.dic
_audit_conform_dict_name cif_core.dic
_audit_conform_dict_version 2.4.3
_audit_creation_date 2024-04-18T09:10:20-00:00
_audit_creation_method 'WinGX routine CIF_UPDATE'
_audit_update_record
;
2025-10-23 deposited with the CCDC.	2026-03-05 downloaded from the CCDC.
;
_cell_angle_alpha 109.147(5)
_cell_angle_beta 99.047(5)
_cell_angle_gamma 101.950(6)
_cell_formula_units_Z 2
_cell_length_a 6.8755(12)
_cell_length_b 10.5581(18)
_cell_length_c 13.307(2)
_cell_measurement_reflns_used 8346
_cell_measurement_temperature 150(2)
_cell_measurement_theta_max 27.48
_cell_measurement_theta_min 3.12
_cell_measurement_wavelength 0.71073
_cell_volume 865.9(3)
_computing_cell_refinement 'APEX3 (Bruker, 2015)'
_computing_data_collection 'Bruker APEX3 (Bruker, 2015)'
_computing_data_reduction 'SAINT (Bruker, 2014)'
_computing_molecular_graphics 'Ortep for Windows (Farrugia, 2012)'
_computing_publication_material 'WinGX publication routines (Farrugia, 2012)'
_computing_structure_refinement 'SHELXL-2019/2 (Sheldrick, 2019)'
_diffrn_ambient_temperature 150(2)
_diffrn_detector CMOS-PHOTON70
_diffrn_detector_area_resol_mean 7.39
_diffrn_measured_fraction_theta_full 0.998
_diffrn_measured_fraction_theta_max 0.986
_diffrn_measurement_device_type 'D8 VENTURE Bruker AXS'
_diffrn_measurement_method 'rotation images'
_diffrn_orient_matrix_UB_11 0.042748
_diffrn_orient_matrix_UB_12 0.091312
_diffrn_orient_matrix_UB_13 -0.009029
_diffrn_orient_matrix_UB_21 -0.12715
_diffrn_orient_matrix_UB_22 0.02227
_diffrn_orient_matrix_UB_23 0.019106
_diffrn_orient_matrix_UB_31 0.074174
_diffrn_orient_matrix_UB_32 0.045336
_diffrn_orient_matrix_UB_33 0.079251
_diffrn_radiation_probe x-ray
_diffrn_radiation_source 'Incoatec microfocus sealed tube'
_diffrn_radiation_type MoK\a
_diffrn_radiation_wavelength 0.71073
_diffrn_reflns_av_R_equivalents 0.0842
_diffrn_reflns_av_unetI/netI 0.0646
_diffrn_reflns_Laue_measured_fraction_full 0.998
_diffrn_reflns_Laue_measured_fraction_max 0.986
_diffrn_reflns_limit_h_max 8
_diffrn_reflns_limit_h_min -8
_diffrn_reflns_limit_k_max 13
_diffrn_reflns_limit_k_min -13
_diffrn_reflns_limit_l_max 17
_diffrn_reflns_limit_l_min -17
_diffrn_reflns_number 18599
_diffrn_reflns_point_group_measured_fraction_full 0.998
_diffrn_reflns_point_group_measured_fraction_max 0.986
_diffrn_reflns_theta_full 25.242
_diffrn_reflns_theta_max 27.651
_diffrn_reflns_theta_min 2.158
_diffrn_standards_number 0
_exptl_absorpt_coefficient_mu 6.408
_exptl_absorpt_correction_T_max 0.825
_exptl_absorpt_correction_T_min 0.688
_exptl_absorpt_correction_type multi-scan
_exptl_absorpt_process_details
;
  [Sheldrick, G.M. (2002). SADABS Bruker AXS Inc., Madison, Wisconsin, USA]
;
_exptl_crystal_colour black
_exptl_crystal_density_diffrn 2.131
_exptl_crystal_density_method 'not measured'
_exptl_crystal_description prism
_exptl_crystal_F_000 530
_exptl_crystal_recrystallization_method Electrocrystallization
_exptl_crystal_size_max 0.11
_exptl_crystal_size_mid 0.05
_exptl_crystal_size_min 0.03
_refine_diff_density_max 4.05
_refine_diff_density_min -2.5
_refine_diff_density_rms 0.339
_refine_ls_extinction_method none
_refine_ls_goodness_of_fit_ref 1.152
_refine_ls_hydrogen_treatment constr
_refine_ls_matrix_type full
_refine_ls_number_constraints 0
_refine_ls_number_parameters 208
_refine_ls_number_reflns 3973
_refine_ls_number_restraints 10
_refine_ls_restrained_S_all 1.152
_refine_ls_R_factor_all 0.1255
_refine_ls_R_factor_gt 0.1093
_refine_ls_shift/su_max 0
_refine_ls_shift/su_mean 0
_refine_ls_structure_factor_coef Fsqd
_refine_ls_weighting_details 'w=1/[\s^2^(Fo^2^)+(0.0610P)^2^+48.6661P] where P=(Fo^2^+2Fc^2^)/3'
_refine_ls_weighting_scheme calc
_refine_ls_wR_factor_gt 0.2712
_refine_ls_wR_factor_ref 0.2799
_reflns_Friedel_coverage 0
_reflns_number_gt 3290
_reflns_number_total 3973
_reflns_threshold_expression 'I > 2\s(I)'
_cod_data_source_file d6dt00277c2.cif
_cod_data_source_block shelx_CCDC1
_cod_depositor_comments 'Adding full bibliography for 7720585--7720589.cif.'
_cod_database_code 7720586

loop_
_symmetry_equiv_pos_as_xyz
'x, y, z'
'-x, -y, -z'

loop_
_atom_site_label
_atom_site_type_symbol
_atom_site_fract_x
_atom_site_fract_y
_atom_site_fract_z
_atom_site_U_iso_or_equiv
_atom_site_adp_type
_atom_site_occupancy
_atom_site_site_symmetry_order
_atom_site_calc_flag
_atom_site_refinement_flags_posn
_atom_site_refinement_flags_adp
_atom_site_refinement_flags_occupancy
_atom_site_disorder_assembly
_atom_site_disorder_group
C1 C 0.292(2) 0.5559(14) 0.5922(12) 0.021(3) Uani 1 1 d . . . . .
C2 C 0.308(2) 0.5503(15) 0.6967(12) 0.024(3) Uani 1 1 d . . . . .
C3 C 0.223(2) 0.4252(16) 0.7082(12) 0.024(3) Uani 1 1 d . . . . .
H3 H 0.233275 0.420632 0.778897 0.029 Uiso 1 1 calc R U . . .
C4 C 0.124(2) 0.3073(15) 0.6143(13) 0.027(3) Uani 1 1 d . . . . .
H4 H 0.063935 0.22232 0.621769 0.032 Uiso 1 1 calc R U . . .
C5 C 0.1103(19) 0.3106(14) 0.5106(11) 0.020(3) Uani 1 1 d . . . . .
C6 C 0.017(2) 0.1942(14) 0.4102(13) 0.028(3) Uani 1 1 d . . . . .
H6 H -0.046445 0.107127 0.413385 0.034 Uiso 1 1 calc R U . . .
C7 C 0.015(2) 0.2020(16) 0.3098(14) 0.032(3) Uani 1 1 d . . . . .
H7 H -0.040207 0.119464 0.245876 0.039 Uiso 1 1 calc R U . . .
C8 C 0.092(2) 0.3303(15) 0.2989(12) 0.025(3) Uani 1 1 d . . . . .
C9 C 0.181(2) 0.4444(14) 0.3933(11) 0.020(3) Uani 1 1 d . . . . .
C10 C 0.1976(19) 0.4382(13) 0.4993(11) 0.018(2) Uani 1 1 d . . . . .
C11 C 0.454(3) 0.671(2) 0.8894(13) 0.044(4) Uani 1 1 d . . . . .
H11A H 0.32975 0.670739 0.916784 0.066 Uiso 1 1 calc R U . . .
H11B H 0.563827 0.754575 0.937366 0.066 Uiso 1 1 calc R U . . .
H11C H 0.496414 0.58758 0.888507 0.066 Uiso 1 1 calc R U . . .
C12 C 0.012(3) 0.228(2) 0.1025(14) 0.046(5) Uani 1 1 d . . . . .
H12A H 0.119124 0.181944 0.085442 0.07 Uiso 1 1 calc R U . . .
H12B H -0.035125 0.258665 0.043357 0.07 Uiso 1 1 calc R U . . .
H12C H -0.10361 0.162238 0.109748 0.07 Uiso 1 1 calc R U . . .
O1 O 0.4132(18) 0.6708(11) 0.7810(8) 0.032(2) Uani 1 1 d . . . . .
O2 O 0.0931(17) 0.3473(12) 0.2043(9) 0.031(2) Uani 1 1 d . . . . .
Se1 Se 0.4071(2) 0.72427(14) 0.57571(12) 0.0227(4) Uani 1 1 d . . . . .
Se2 Se 0.3028(2) 0.61797(15) 0.38624(12) 0.0234(4) Uani 1 1 d . . . . .
Ga1 Ga 0.4874(3) 0.83962(19) 0.20057(15) 0.0328(5) Uani 0.914(4) 1 d D . P A 1
Cl1 Cl 0.7812(8) 0.8233(5) 0.1611(4) 0.0419(11) Uani 0.914(4) 1 d D . P A 1
Cl2 Cl 0.5400(9) 0.9142(5) 0.3787(4) 0.0433(12) Uani 0.914(4) 1 d D . P A 1
Cl3 Cl 0.2640(9) 0.6382(4) 0.1266(4) 0.0399(11) Uani 0.914(4) 1 d D . P A 1
Cl4 Cl 0.3884(10) 0.9899(5) 0.1427(5) 0.0490(13) Uani 0.914(4) 1 d D . P A 1
Ga1B Ga 0.347(3) 0.8522(18) 0.2058(14) 0.0328(5) Uani 0.086(4) 1 d D . P A 2
Cl1B Cl 0.661(5) 0.839(5) 0.195(4) 0.0419(11) Uani 0.086(4) 1 d D . P A 2
Cl2B Cl 0.354(8) 0.940(4) 0.378(2) 0.0433(12) Uani 0.086(4) 1 d D . P A 2
Cl3B Cl 0.137(7) 0.648(3) 0.125(3) 0.0399(11) Uani 0.086(4) 1 d D . P A 2
Cl4B Cl 0.292(8) 0.993(4) 0.125(4) 0.0490(13) Uani 0.086(4) 1 d D . P A 2

loop_
_atom_site_aniso_label
_atom_site_aniso_U_11
_atom_site_aniso_U_22
_atom_site_aniso_U_33
_atom_site_aniso_U_23
_atom_site_aniso_U_13
_atom_site_aniso_U_12
C1 0.019(6) 0.019(6) 0.028(7) 0.008(5) 0.005(5) 0.010(5)
C2 0.023(7) 0.024(7) 0.025(7) 0.011(6) 0.002(6) 0.004(6)
C3 0.022(7) 0.034(8) 0.019(7) 0.012(6) 0.004(5) 0.010(6)
C4 0.032(8) 0.022(7) 0.032(8) 0.015(6) 0.007(6) 0.013(6)
C5 0.012(6) 0.022(6) 0.021(7) 0.006(5) 0.001(5) 0.002(5)
C6 0.032(8) 0.015(6) 0.036(8) 0.004(6) 0.009(6) 0.011(6)
C7 0.026(8) 0.020(7) 0.039(9) 0.000(6) 0.004(7) 0.001(6)
C8 0.023(7) 0.023(7) 0.027(8) 0.004(6) 0.011(6) 0.009(5)
C9 0.017(6) 0.022(6) 0.023(7) 0.009(5) 0.006(5) 0.009(5)
C10 0.016(6) 0.016(6) 0.024(7) 0.010(5) 0.005(5) 0.006(5)
C11 0.045(10) 0.061(12) 0.018(8) 0.018(8) -0.007(7) 0.006(9)
C12 0.045(10) 0.055(12) 0.022(8) 0.001(8) 0.008(7) 0.000(9)
O1 0.043(6) 0.028(5) 0.015(5) 0.001(4) 0.003(4) 0.004(5)
O2 0.034(6) 0.035(6) 0.027(6) 0.012(5) 0.008(5) 0.011(5)
Se1 0.0194(7) 0.0184(6) 0.0289(8) 0.0083(5) 0.0046(5) 0.0042(5)
Se2 0.0217(7) 0.0261(7) 0.0280(8) 0.0145(6) 0.0099(6) 0.0082(5)
Ga1 0.0491(13) 0.0222(9) 0.0221(9) 0.0064(7) 0.0072(8) 0.0039(8)
Cl1 0.054(3) 0.037(2) 0.036(2) 0.0151(19) 0.015(2) 0.011(2)
Cl2 0.073(3) 0.027(2) 0.022(2) 0.0041(16) 0.015(2) 0.002(2)
Cl3 0.059(3) 0.026(2) 0.027(2) 0.0071(16) 0.007(2) 0.001(2)
Cl4 0.064(4) 0.032(2) 0.045(3) 0.016(2) -0.003(3) 0.012(2)
Ga1B 0.0491(13) 0.0222(9) 0.0221(9) 0.0064(7) 0.0072(8) 0.0039(8)
Cl1B 0.054(3) 0.037(2) 0.036(2) 0.0151(19) 0.015(2) 0.011(2)
Cl2B 0.073(3) 0.027(2) 0.022(2) 0.0041(16) 0.015(2) 0.002(2)
Cl3B 0.059(3) 0.026(2) 0.027(2) 0.0071(16) 0.007(2) 0.001(2)
Cl4B 0.064(4) 0.032(2) 0.045(3) 0.016(2) -0.003(3) 0.012(2)

loop_
_atom_type_symbol
_atom_type_description
_atom_type_scat_dispersion_real
_atom_type_scat_dispersion_imag
_atom_type_scat_source
C C 0.0033 0.0016 'International Tables Vol C Tables 4.2.6.8 and 6.1.1.4'
H H 0 0 'International Tables Vol C Tables 4.2.6.8 and 6.1.1.4'
Cl Cl 0.1484 0.1585 'International Tables Vol C Tables 4.2.6.8 and 6.1.1.4'
Ga Ga 0.2307 1.6083 'International Tables Vol C Tables 4.2.6.8 and 6.1.1.4'
O O 0.0106 0.006 'International Tables Vol C Tables 4.2.6.8 and 6.1.1.4'
Se Se -0.0929 2.2259 'International Tables Vol C Tables 4.2.6.8 and 6.1.1.4'

loop_
_geom_angle_atom_site_label_1
_geom_angle_atom_site_label_2
_geom_angle_atom_site_label_3
_geom_angle
_geom_angle_site_symmetry_1
_geom_angle_site_symmetry_3
_geom_angle_publ_flag
C10 C1 C2 120.9(13) . . ?
C10 C1 Se1 118.6(11) . . ?
C2 C1 Se1 120.4(11) . . ?
O1 C2 C3 124.5(13) . . ?
O1 C2 C1 115.3(12) . . ?
C3 C2 C1 120.1(13) . . ?
C4 C3 C2 118.8(13) . . ?
C4 C3 H3 120.6 . . ?
C2 C3 H3 120.6 . . ?
C5 C4 C3 121.7(13) . . ?
C5 C4 H4 119.1 . . ?
C3 C4 H4 119.1 . . ?
C4 C5 C10 119.2(13) . . ?
C4 C5 C6 125.4(13) . . ?
C10 C5 C6 115.3(13) . . ?
C7 C6 C5 123.0(14) . . ?
C7 C6 H6 118.5 . . ?
C5 C6 H6 118.5 . . ?
C6 C7 C8 121.4(14) . . ?
C6 C7 H7 119.3 . . ?
C8 C7 H7 119.3 . . ?
O2 C8 C9 117.6(13) . . ?
O2 C8 C7 125.2(14) . . ?
C9 C8 C7 117.1(14) . . ?
C8 C9 C10 122.9(13) . . ?
C8 C9 Se2 119.9(11) . . ?
C10 C9 Se2 117.1(10) . . ?
C1 C10 C9 120.8(12) . . ?
C1 C10 C5 119.2(12) . . ?
C9 C10 C5 120.0(12) . . ?
O1 C11 H11A 109.5 . . ?
O1 C11 H11B 109.5 . . ?
H11A C11 H11B 109.5 . . ?
O1 C11 H11C 109.5 . . ?
H11A C11 H11C 109.5 . . ?
H11B C11 H11C 109.5 . . ?
O2 C12 H12A 109.5 . . ?
O2 C12 H12B 109.5 . . ?
H12A C12 H12B 109.5 . . ?
O2 C12 H12C 109.5 . . ?
H12A C12 H12C 109.5 . . ?
H12B C12 H12C 109.5 . . ?
C2 O1 C11 119.0(13) . . ?
C8 O2 C12 119.5(13) . . ?
C1 Se1 Se2 91.5(4) . . ?
C9 Se2 Se1 92.0(4) . . ?
Cl3 Ga1 Cl4 111.2(2) . . ?
Cl3 Ga1 Cl2 110.12(19) . . ?
Cl4 Ga1 Cl2 109.4(2) . . ?
Cl3 Ga1 Cl1 110.1(2) . . ?
Cl4 Ga1 Cl1 108.7(2) . . ?
Cl2 Ga1 Cl1 107.3(2) . . ?
Cl3B Ga1B Cl4B 112.6(16) . . ?
Cl3B Ga1B Cl2B 112.4(14) . . ?
Cl4B Ga1B Cl2B 111.2(15) . . ?
Cl3B Ga1B Cl1B 109.2(15) . . ?
Cl4B Ga1B Cl1B 104.2(15) . . ?
Cl2B Ga1B Cl1B 106.8(15) . . ?

loop_
_geom_bond_atom_site_label_1
_geom_bond_atom_site_label_2
_geom_bond_distance
_geom_bond_site_symmetry_2
_geom_bond_publ_flag
C1 C10 1.378(19) . ?
C1 C2 1.40(2) . ?
C1 Se1 1.887(14) . ?
C2 O1 1.352(18) . ?
C2 C3 1.40(2) . ?
C3 C4 1.39(2) . ?
C3 H3 0.95 . ?
C4 C5 1.38(2) . ?
C4 H4 0.95 . ?
C5 C10 1.423(18) . ?
C5 C6 1.43(2) . ?
C6 C7 1.36(2) . ?
C6 H6 0.95 . ?
C7 C8 1.41(2) . ?
C7 H7 0.95 . ?
C8 O2 1.330(18) . ?
C8 C9 1.37(2) . ?
C9 C10 1.420(19) . ?
C9 Se2 1.890(14) . ?
C11 O1 1.425(19) . ?
C11 H11A 0.98 . ?
C11 H11B 0.98 . ?
C11 H11C 0.98 . ?
C12 O2 1.44(2) . ?
C12 H12A 0.98 . ?
C12 H12B 0.98 . ?
C12 H12C 0.98 . ?
Se1 Se2 2.318(2) . ?
Ga1 Cl3 2.156(5) . ?
Ga1 Cl4 2.158(6) . ?
Ga1 Cl2 2.181(5) . ?
Ga1 Cl1 2.192(6) . ?
Ga1B Cl3B 2.142(18) . ?
Ga1B Cl4B 2.156(19) . ?
Ga1B Cl2B 2.164(18) . ?
Ga1B Cl1B 2.218(19) . ?

loop_
_geom_torsion_atom_site_label_1
_geom_torsion_atom_site_label_2
_geom_torsion_atom_site_label_3
_geom_torsion_atom_site_label_4
_geom_torsion
_geom_torsion_site_symmetry_1
_geom_torsion_site_symmetry_2
_geom_torsion_site_symmetry_3
_geom_torsion_site_symmetry_4
_geom_torsion_publ_flag
C10 C1 C2 O1 176.6(13) . . . . ?
Se1 C1 C2 O1 -1.3(18) . . . . ?
C10 C1 C2 C3 -2(2) . . . . ?
Se1 C1 C2 C3 -179.7(11) . . . . ?
O1 C2 C3 C4 -178.0(14) . . . . ?
C1 C2 C3 C4 0(2) . . . . ?
C2 C3 C4 C5 1(2) . . . . ?
C3 C4 C5 C10 -1(2) . . . . ?
C3 C4 C5 C6 178.1(14) . . . . ?
C4 C5 C6 C7 -177.4(15) . . . . ?
C10 C5 C6 C7 2(2) . . . . ?
C5 C6 C7 C8 -5(2) . . . . ?
C6 C7 C8 O2 -179.2(14) . . . . ?
C6 C7 C8 C9 4(2) . . . . ?
O2 C8 C9 C10 -177.0(12) . . . . ?
C7 C8 C9 C10 0(2) . . . . ?
O2 C8 C9 Se2 -0.7(18) . . . . ?
C7 C8 C9 Se2 176.2(11) . . . . ?
C2 C1 C10 C9 179.8(13) . . . . ?
Se1 C1 C10 C9 -2.3(17) . . . . ?
C2 C1 C10 C5 2(2) . . . . ?
Se1 C1 C10 C5 179.9(10) . . . . ?
C8 C9 C10 C1 179.0(13) . . . . ?
Se2 C9 C10 C1 2.6(17) . . . . ?
C8 C9 C10 C5 -3(2) . . . . ?
Se2 C9 C10 C5 -179.6(10) . . . . ?
C4 C5 C10 C1 -0.7(19) . . . . ?
C6 C5 C10 C1 -179.7(12) . . . . ?
C4 C5 C10 C9 -178.5(12) . . . . ?
C6 C5 C10 C9 2.5(19) . . . . ?
C3 C2 O1 C11 4(2) . . . . ?
C1 C2 O1 C11 -174.0(14) . . . . ?
C9 C8 O2 C12 176.3(14) . . . . ?
C7 C8 O2 C12 0(2) . . . . ?
C10 C1 Se1 Se2 0.9(10) . . . . ?
C2 C1 Se1 Se2 178.8(11) . . . . ?
C8 C9 Se2 Se1 -178.0(11) . . . . ?
C10 C9 Se2 Se1 -1.5(10) . . . . ?
